data_7129802
loop_
_publ_author_name
'Li, Bin'
'Geoghegan, Blaise'
'Weinert, Hanns Micha'
'W\"olper, Christoph'
'Cutsail III, George'
'Schulz, Stephan'

_publ_section_title
;
 Synthesis and redox activity of carbene-coordinated group 13 metal
 radicals
;
_journal_name_full 'Chemical Communications'
_journal_paper_doi 10.1039/D2CC00216G
_journal_year 2022
_chemical_formula_sum 'C55 H51 Al B Br2 F20 N3'
_chemical_formula_weight 1331.59
_space_group_crystal_system monoclinic
_space_group_IT_number 14
_space_group_name_Hall '-P 2yn'
_space_group_name_H-M_alt 'P 1 21/n 1'
_atom_sites_solution_hydrogens geom
_atom_sites_solution_primary direct
_atom_sites_solution_secondary difmap
_audit_creation_method SHELXL-2017/1
_audit_update_record
;
2021-12-17 deposited with the CCDC.	2022-03-10 downloaded from the CCDC.
;
_cell_angle_alpha 90
_cell_angle_beta 101.493(3)
_cell_angle_gamma 90
_cell_formula_units_Z 4
_cell_length_a 17.3212(16)
_cell_length_b 17.0220(16)
_cell_length_c 19.1672(18)
_cell_measurement_reflns_used 9719
_cell_measurement_temperature 100(2)
_cell_measurement_theta_max 30.98
_cell_measurement_theta_min 2.40
_cell_volume 5538.0(9)
_computing_cell_refinement 'BRUKER APEX3(v2019.1-0)'
_computing_data_collection 'BRUKER APEX3(v2019.1-0)'
_computing_data_reduction 'BRUKER APEX3(v2019.1-0)'
_computing_molecular_graphics 'ORTEP/PLATON (Spek)'
_computing_publication_material 'BRUKER AXS SHELXTL (c) 2008 / Vers. 2008/4'
_computing_structure_refinement 'SHELXL-2017/1 (Sheldrick, 2017)'
_computing_structure_solution 'BRUKER APEX3(v2019.1-0)'
_diffrn_ambient_temperature 100(2)
_diffrn_detector_area_resol_mean 512
_diffrn_measured_fraction_theta_full 1.000
_diffrn_measured_fraction_theta_max 0.993
_diffrn_measurement_device_type 'Bruker D8 KAPPA II (APEX II detector)'
_diffrn_measurement_method 'Data collection strategy APEX 3/QUEEN'
_diffrn_radiation_monochromator 'Triumph Goebel mirror'
_diffrn_radiation_source 'fine-focus sealed tube'
_diffrn_radiation_type MoK\a
_diffrn_radiation_wavelength 0.71073
_diffrn_reflns_av_R_equivalents 0.0576
_diffrn_reflns_av_unetI/netI 0.0313
_diffrn_reflns_Laue_measured_fraction_full 1.000
_diffrn_reflns_Laue_measured_fraction_max 0.993
_diffrn_reflns_limit_h_max 26
_diffrn_reflns_limit_h_min -26
_diffrn_reflns_limit_k_max 26
_diffrn_reflns_limit_k_min -26
_diffrn_reflns_limit_l_max 29
_diffrn_reflns_limit_l_min -29
_diffrn_reflns_number 218986
_diffrn_reflns_point_group_measured_fraction_full 1.000
_diffrn_reflns_point_group_measured_fraction_max 0.993
_diffrn_reflns_theta_full 25.242
_diffrn_reflns_theta_max 33.336
_diffrn_reflns_theta_min 1.770
_exptl_absorpt_coefficient_mu 1.588
_exptl_absorpt_correction_T_max 0.75
_exptl_absorpt_correction_T_min 0.61
_exptl_absorpt_correction_type multi-scan
_exptl_absorpt_process_details
; 
 SADABS
 R.H. Blessing, Acta Cryst. (1995) A51 33-38 
;
_exptl_crystal_colour colourless
_exptl_crystal_density_diffrn 1.597
_exptl_crystal_description prism
_exptl_crystal_F_000 2680
_exptl_crystal_size_max 0.392
_exptl_crystal_size_mid 0.184
_exptl_crystal_size_min 0.171
_refine_diff_density_max 0.640
_refine_diff_density_min -0.671
_refine_diff_density_rms 0.072
_refine_ls_extinction_method none
_refine_ls_goodness_of_fit_ref 1.019
_refine_ls_hydrogen_treatment constr
_refine_ls_matrix_type full
_refine_ls_number_parameters 753
_refine_ls_number_reflns 21310
_refine_ls_number_restraints 0
_refine_ls_restrained_S_all 1.019
_refine_ls_R_factor_all 0.0546
_refine_ls_R_factor_gt 0.0331
_refine_ls_shift/su_max 0.003
_refine_ls_shift/su_mean 0.000
_refine_ls_structure_factor_coef Fsqd
_refine_ls_weighting_details 'w=1/[\s^2^(Fo^2^)+(0.0379P)^2^+2.3685P] where P=(Fo^2^+2Fc^2^)/3'
_refine_ls_weighting_scheme calc
_refine_ls_wR_factor_gt 0.0743
_refine_ls_wR_factor_ref 0.0818
_reflns_Friedel_coverage 0.000
_reflns_number_gt 16348
_reflns_number_total 21310
_reflns_threshold_expression 'I > 2\s(I)'
_cod_data_source_file d2cc00216g2.cif
_cod_data_source_block lb_247m
_cod_depositor_comments
;
The following automatic conversions were performed:

data item '_atom_sites_solution_secondary' value 'diffmap' was
changed to 'difmap'.

Automatic conversion script
Id: cif_fix_values 7556 2019-12-06 15:28:31Z antanas 
;
_cod_original_sg_symbol_H-M 'P 21/n'
_cod_database_code 7129802
_shelx_shelxl_version_number 2017/1
_shelx_space_group_comment
;
The symmetry employed for this shelxl refinement is uniquely defined
by the following loop, which should always be used as a source of
symmetry information in preference to the above space-group names.
They are only intended as comments.
;
_shelx_estimated_absorpt_t_min 0.575
_shelx_estimated_absorpt_t_max 0.773

loop_
_space_group_symop_operation_xyz
'x, y, z'
'-x+1/2, y+1/2, -z+1/2'
'-x, -y, -z'
'x-1/2, -y-1/2, z-1/2'

loop_
_atom_site_label
_atom_site_type_symbol
_atom_site_fract_x
_atom_site_fract_y
_atom_site_fract_z
_atom_site_U_iso_or_equiv
_atom_site_adp_type
_atom_site_occupancy
_atom_site_site_symmetry_order
_atom_site_calc_flag
_atom_site_refinement_flags_posn
_atom_site_refinement_flags_adp
_atom_site_refinement_flags_occupancy
_atom_site_disorder_assembly
_atom_site_disorder_group
Br1 Br 0.50549(2) 0.13043(2) 0.48917(2) 0.01803(3) Uani 1 1 d . . . . .
Br2 Br 0.71298(2) 0.08854(2) 0.48680(2) 0.02223(4) Uani 1 1 d . . . . .
Al1 Al 0.59064(2) 0.10299(2) 0.41563(2) 0.01251(7) Uani 1 1 d . . . . .
N1 N 0.60927(6) 0.27274(6) 0.36662(6) 0.01382(19) Uani 1 1 d . . . . .
N2 N 0.58322(7) -0.06956(6) 0.36612(6) 0.0144(2) Uani 1 1 d . . . . .
N3 N 0.47192(6) -0.00969(6) 0.33174(6) 0.01331(19) Uani 1 1 d . . . . .
C1 C 0.61262(7) 0.19733(8) 0.35559(7) 0.0134(2) Uani 1 1 d . . . . .
C2 C 0.64978(8) 0.18224(8) 0.29113(7) 0.0160(2) Uani 1 1 d . . . . .
C3 C 0.68981(9) 0.26056(8) 0.28078(8) 0.0193(3) Uani 1 1 d . . . . .
H3A H 0.746610 0.258234 0.302566 0.023 Uiso 1 1 calc R U . . .
H3AB H 0.684290 0.272316 0.229435 0.023 Uiso 1 1 calc R U . . .
C4 C 0.64904(8) 0.32368(8) 0.31694(7) 0.0179(2) Uani 1 1 d . . . . .
C5 C 0.56961(8) 0.31245(7) 0.41777(7) 0.0146(2) Uani 1 1 d . . . . .
C6 C 0.61328(8) 0.33324(8) 0.48553(7) 0.0154(2) Uani 1 1 d . . . . .
C7 C 0.57511(9) 0.37822(8) 0.52963(8) 0.0201(3) Uani 1 1 d . . . . .
H7 H 0.603312 0.393256 0.575382 0.024 Uiso 1 1 calc R U . . .
C8 C 0.49764(9) 0.40127(9) 0.50838(8) 0.0229(3) Uani 1 1 d . . . . .
H8 H 0.473378 0.432749 0.538843 0.028 Uiso 1 1 calc R U . . .
C9 C 0.45567(9) 0.37845(9) 0.44282(8) 0.0209(3) Uani 1 1 d . . . . .
H9 H 0.402056 0.393803 0.429058 0.025 Uiso 1 1 calc R U . . .
C10 C 0.48954(8) 0.33342(8) 0.39595(7) 0.0167(2) Uani 1 1 d . . . . .
C11 C 0.69653(8) 0.30636(8) 0.51774(7) 0.0175(2) Uani 1 1 d . . . . .
H11 H 0.717044 0.274167 0.481754 0.021 Uiso 1 1 calc R U . . .
C12 C 0.75339(9) 0.37520(9) 0.54108(9) 0.0244(3) Uani 1 1 d . . . . .
H12A H 0.753176 0.410340 0.500544 0.037 Uiso 1 1 calc R U . . .
H12B H 0.806738 0.354805 0.558030 0.037 Uiso 1 1 calc R U . . .
H12C H 0.736455 0.404286 0.579528 0.037 Uiso 1 1 calc R U . . .
C13 C 0.69520(9) 0.25528(9) 0.58376(7) 0.0222(3) Uani 1 1 d . . . . .
H13A H 0.656665 0.212897 0.571104 0.033 Uiso 1 1 calc R U . . .
H13B H 0.680513 0.287754 0.621286 0.033 Uiso 1 1 calc R U . . .
H13C H 0.747576 0.232677 0.600931 0.033 Uiso 1 1 calc R U . . .
C14 C 0.43463(8) 0.30666(8) 0.32781(8) 0.0198(3) Uani 1 1 d . . . . .
H14 H 0.465887 0.275509 0.298931 0.024 Uiso 1 1 calc R U . . .
C15 C 0.36973(9) 0.25370(9) 0.34635(9) 0.0244(3) Uani 1 1 d . . . . .
H15A H 0.338422 0.231509 0.302537 0.037 Uiso 1 1 calc R U . . .
H15B H 0.335528 0.284779 0.370766 0.037 Uiso 1 1 calc R U . . .
H15C H 0.393849 0.211027 0.377563 0.037 Uiso 1 1 calc R U . . .
C16 C 0.39461(10) 0.37530(10) 0.28203(9) 0.0286(3) Uani 1 1 d . . . . .
H16A H 0.434973 0.410446 0.270267 0.043 Uiso 1 1 calc R U . . .
H16B H 0.361165 0.404474 0.308657 0.043 Uiso 1 1 calc R U . . .
H16C H 0.362228 0.354647 0.238052 0.043 Uiso 1 1 calc R U . . .
C17 C 0.70898(9) 0.11424(9) 0.30114(8) 0.0220(3) Uani 1 1 d . . . . .
H17A H 0.731109 0.108541 0.258171 0.033 Uiso 1 1 calc R U . . .
H17B H 0.682212 0.065485 0.309650 0.033 Uiso 1 1 calc R U . . .
H17C H 0.751477 0.125210 0.342005 0.033 Uiso 1 1 calc R U . . .
C18 C 0.58167(9) 0.16171(9) 0.22903(7) 0.0218(3) Uani 1 1 d . . . . .
H18A H 0.602323 0.154752 0.185406 0.033 Uiso 1 1 calc R U . . .
H18B H 0.542912 0.204373 0.222260 0.033 Uiso 1 1 calc R U . . .
H18C H 0.556442 0.112923 0.239918 0.033 Uiso 1 1 calc R U . . .
C19 C 0.70772(10) 0.38053(9) 0.36002(8) 0.0248(3) Uani 1 1 d . . . . .
H19A H 0.734474 0.410047 0.327880 0.037 Uiso 1 1 calc R U . . .
H19B H 0.746704 0.351034 0.394169 0.037 Uiso 1 1 calc R U . . .
H19C H 0.679760 0.417111 0.385734 0.037 Uiso 1 1 calc R U . . .
C20 C 0.58778(10) 0.37093(9) 0.26543(9) 0.0259(3) Uani 1 1 d . . . . .
H20A H 0.613997 0.401254 0.233414 0.039 Uiso 1 1 calc R U . . .
H20B H 0.560552 0.406859 0.292394 0.039 Uiso 1 1 calc R U . . .
H20C H 0.549449 0.335029 0.237431 0.039 Uiso 1 1 calc R U . . .
C21 C 0.54898(7) 0.00280(7) 0.36199(7) 0.0131(2) Uani 1 1 d . . . . .
C22 C 0.52754(8) -0.12652(8) 0.34057(7) 0.0158(2) Uani 1 1 d . . . . .
C23 C 0.45782(8) -0.08912(8) 0.31893(7) 0.0151(2) Uani 1 1 d . . . . .
C24 C 0.66862(8) -0.08362(8) 0.39299(7) 0.0172(2) Uani 1 1 d . . . . .
H24 H 0.692693 -0.031054 0.406691 0.021 Uiso 1 1 calc R U . . .
C25 C 0.68303(9) -0.13294(9) 0.46055(8) 0.0222(3) Uani 1 1 d . . . . .
H25A H 0.658964 -0.184822 0.450166 0.033 Uiso 1 1 calc R U . . .
H25B H 0.659567 -0.106813 0.496873 0.033 Uiso 1 1 calc R U . . .
H25C H 0.739851 -0.138935 0.478125 0.033 Uiso 1 1 calc R U . . .
C26 C 0.70914(9) -0.11553(9) 0.33506(8) 0.0235(3) Uani 1 1 d . . . . .
H26A H 0.689879 -0.168697 0.321907 0.035 Uiso 1 1 calc R U . . .
H26B H 0.766213 -0.117055 0.352916 0.035 Uiso 1 1 calc R U . . .
H26C H 0.697324 -0.081310 0.293166 0.035 Uiso 1 1 calc R U . . .
C27 C 0.41304(8) 0.05403(8) 0.31380(7) 0.0162(2) Uani 1 1 d . . . . .
H27 H 0.440022 0.104066 0.331943 0.019 Uiso 1 1 calc R U . . .
C28 C 0.34440(8) 0.04331(9) 0.35187(8) 0.0226(3) Uani 1 1 d . . . . .
H28A H 0.314872 0.092610 0.350186 0.034 Uiso 1 1 calc R U . . .
H28B H 0.364677 0.028670 0.401597 0.034 Uiso 1 1 calc R U . . .
H28C H 0.309541 0.001751 0.328301 0.034 Uiso 1 1 calc R U . . .
C29 C 0.38600(9) 0.06335(9) 0.23326(8) 0.0242(3) Uani 1 1 d . . . . .
H29A H 0.432037 0.063624 0.210702 0.036 Uiso 1 1 calc R U . . .
H29B H 0.357220 0.112933 0.222993 0.036 Uiso 1 1 calc R U . . .
H29C H 0.351407 0.019472 0.214494 0.036 Uiso 1 1 calc R U . . .
C30 C 0.54125(9) -0.21312(8) 0.34213(8) 0.0214(3) Uani 1 1 d . . . . .
H30A H 0.500634 -0.238564 0.306357 0.032 Uiso 1 1 calc R U . . .
H30B H 0.538812 -0.233564 0.389443 0.032 Uiso 1 1 calc R U . . .
H30C H 0.593288 -0.224100 0.331626 0.032 Uiso 1 1 calc R U . . .
C31 C 0.37900(9) -0.12516(9) 0.29129(8) 0.0214(3) Uani 1 1 d . . . . .
H31A H 0.351715 -0.095326 0.249931 0.032 Uiso 1 1 calc R U . . .
H31B H 0.347694 -0.124126 0.328606 0.032 Uiso 1 1 calc R U . . .
H31C H 0.385896 -0.179652 0.277218 0.032 Uiso 1 1 calc R U . . .
F12_1 F 1.12559(5) 0.10665(5) 0.49103(5) 0.02179(17) Uani 1 1 d . . . . .
F13_1 F 1.09714(6) -0.00215(5) 0.58327(5) 0.0286(2) Uani 1 1 d . . . . .
F14_1 F 0.96476(6) 0.00807(5) 0.63994(5) 0.0296(2) Uani 1 1 d . . . . .
F15_1 F 0.86227(5) 0.12751(6) 0.60110(5) 0.02420(18) Uani 1 1 d . . . . .
F16_1 F 0.88516(5) 0.23241(5) 0.50578(4) 0.01858(16) Uani 1 1 d . . . . .
F22_1 F 1.17145(5) 0.19348(5) 0.36814(5) 0.02502(18) Uani 1 1 d . . . . .
F23_1 F 1.15299(6) 0.11031(6) 0.24963(5) 0.0299(2) Uani 1 1 d . . . . .
F24_1 F 1.00770(6) 0.05944(6) 0.18316(5) 0.0282(2) Uani 1 1 d . . . . .
F25_1 F 0.87976(6) 0.09649(6) 0.23881(5) 0.0271(2) Uani 1 1 d . . . . .
F26_1 F 0.89531(5) 0.18658(5) 0.35519(5) 0.01998(16) Uani 1 1 d . . . . .
F32_1 F 1.14149(5) 0.23389(5) 0.59426(4) 0.01946(16) Uani 1 1 d . . . . .
F33_1 F 1.27104(5) 0.31493(6) 0.63941(5) 0.02662(19) Uani 1 1 d . . . . .
F34_1 F 1.32883(6) 0.41437(6) 0.55093(6) 0.0327(2) Uani 1 1 d . . . . .
F35_1 F 1.25120(6) 0.42835(6) 0.41216(6) 0.0302(2) Uani 1 1 d . . . . .
F36_1 F 1.11927(5) 0.34903(5) 0.36596(5) 0.02327(18) Uani 1 1 d . . . . .
F42_1 F 1.00187(5) 0.33477(5) 0.56135(4) 0.01827(16) Uani 1 1 d . . . . .
F43_1 F 0.92330(5) 0.46968(5) 0.55778(5) 0.02142(17) Uani 1 1 d . . . . .
F44_1 F 0.86530(6) 0.54084(5) 0.43040(5) 0.02693(19) Uani 1 1 d . . . . .
F45_1 F 0.88500(6) 0.47224(5) 0.30805(5) 0.0273(2) Uani 1 1 d . . . . .
F46_1 F 0.95432(5) 0.33368(5) 0.30884(4) 0.02127(17) Uani 1 1 d . . . . .
C11_1 C 1.00975(7) 0.17822(7) 0.49597(7) 0.0139(2) Uani 1 1 d . . . . .
C12_1 C 1.05871(8) 0.11395(8) 0.51658(7) 0.0163(2) Uani 1 1 d . . . . .
C13_1 C 1.04549(9) 0.05669(8) 0.56407(8) 0.0202(3) Uani 1 1 d . . . . .
C14_1 C 0.97899(9) 0.06159(8) 0.59276(7) 0.0201(3) Uani 1 1 d . . . . .
C15_1 C 0.92670(8) 0.12223(8) 0.57251(7) 0.0175(2) Uani 1 1 d . . . . .
C16_1 C 0.94162(8) 0.17735(8) 0.52385(7) 0.0152(2) Uani 1 1 d . . . . .
C21_1 C 1.03353(8) 0.19726(7) 0.36746(7) 0.0152(2) Uani 1 1 d . . . . .
C22_1 C 1.09661(8) 0.17420(8) 0.33765(7) 0.0178(2) Uani 1 1 d . . . . .
C23_1 C 1.08919(9) 0.12967(8) 0.27588(8) 0.0202(3) Uani 1 1 d . . . . .
C24_1 C 1.01600(9) 0.10390(8) 0.24209(7) 0.0200(3) Uani 1 1 d . . . . .
C25_1 C 0.95122(9) 0.12313(8) 0.27027(7) 0.0185(3) Uani 1 1 d . . . . .
C26_1 C 0.96124(8) 0.16890(8) 0.33077(7) 0.0158(2) Uani 1 1 d . . . . .
C31_1 C 1.12381(8) 0.28405(7) 0.47575(7) 0.0147(2) Uani 1 1 d . . . . .
C32_1 C 1.16612(8) 0.27948(8) 0.54530(7) 0.0162(2) Uani 1 1 d . . . . .
C33_1 C 1.23467(8) 0.32131(8) 0.57063(8) 0.0195(3) Uani 1 1 d . . . . .
C34_1 C 1.26433(8) 0.37142(9) 0.52635(9) 0.0222(3) Uani 1 1 d . . . . .
C35_1 C 1.22455(9) 0.37885(8) 0.45669(9) 0.0219(3) Uani 1 1 d . . . . .
C36_1 C 1.15621(8) 0.33649(8) 0.43405(7) 0.0178(2) Uani 1 1 d . . . . .
C41_1 C 0.98092(7) 0.32460(7) 0.43557(7) 0.0134(2) Uani 1 1 d . . . . .
C42_1 C 0.97124(8) 0.36495(8) 0.49665(7) 0.0144(2) Uani 1 1 d . . . . .
C43_1 C 0.93198(8) 0.43558(8) 0.49654(7) 0.0155(2) Uani 1 1 d . . . . .
C44_1 C 0.90219(8) 0.47139(8) 0.43258(8) 0.0178(2) Uani 1 1 d . . . . .
C45_1 C 0.91185(8) 0.43582(8) 0.37053(7) 0.0176(2) Uani 1 1 d . . . . .
C46_1 C 0.94923(8) 0.36381(8) 0.37291(7) 0.0151(2) Uani 1 1 d . . . . .
B1_1 B 1.03642(8) 0.24474(8) 0.44303(8) 0.0139(2) Uani 1 1 d . . . . .

loop_
_atom_site_aniso_label
_atom_site_aniso_U_11
_atom_site_aniso_U_22
_atom_site_aniso_U_33
_atom_site_aniso_U_23
_atom_site_aniso_U_13
_atom_site_aniso_U_12
Br1 0.01936(6) 0.02133(6) 0.01552(6) -0.00340(5) 0.00854(5) -0.00267(5)
Br2 0.01773(6) 0.02244(7) 0.02318(7) -0.00567(5) -0.00396(5) 0.00203(5)
Al1 0.01297(17) 0.01259(16) 0.01221(17) -0.00120(13) 0.00311(13) -0.00105(13)
N1 0.0152(5) 0.0144(5) 0.0127(5) -0.0007(4) 0.0046(4) -0.0022(4)
N2 0.0161(5) 0.0134(5) 0.0143(5) -0.0023(4) 0.0046(4) 0.0008(4)
N3 0.0144(5) 0.0139(5) 0.0115(5) -0.0012(4) 0.0021(4) -0.0010(4)
C1 0.0122(5) 0.0162(5) 0.0115(5) -0.0015(4) 0.0021(4) -0.0014(4)
C2 0.0187(6) 0.0173(6) 0.0138(5) -0.0025(5) 0.0077(5) -0.0028(5)
C3 0.0221(6) 0.0197(6) 0.0186(6) -0.0025(5) 0.0101(5) -0.0052(5)
C4 0.0227(6) 0.0165(6) 0.0161(6) 0.0007(5) 0.0082(5) -0.0048(5)
C5 0.0184(6) 0.0123(5) 0.0145(5) -0.0013(4) 0.0064(5) -0.0013(4)
C6 0.0177(6) 0.0143(5) 0.0153(6) -0.0018(4) 0.0058(5) -0.0032(4)
C7 0.0226(7) 0.0203(6) 0.0182(6) -0.0062(5) 0.0061(5) -0.0016(5)
C8 0.0259(7) 0.0206(7) 0.0241(7) -0.0062(5) 0.0093(6) 0.0024(5)
C9 0.0195(6) 0.0208(6) 0.0229(7) -0.0034(5) 0.0054(5) 0.0030(5)
C10 0.0190(6) 0.0137(5) 0.0180(6) -0.0008(5) 0.0051(5) -0.0001(5)
C11 0.0172(6) 0.0184(6) 0.0172(6) -0.0041(5) 0.0039(5) -0.0022(5)
C12 0.0218(7) 0.0260(7) 0.0250(7) -0.0082(6) 0.0041(6) -0.0075(6)
C13 0.0266(7) 0.0226(7) 0.0162(6) -0.0021(5) 0.0019(5) -0.0001(5)
C14 0.0200(6) 0.0202(6) 0.0185(6) -0.0021(5) 0.0018(5) 0.0017(5)
C15 0.0192(6) 0.0218(7) 0.0310(8) -0.0037(6) 0.0019(6) -0.0002(5)
C16 0.0282(8) 0.0298(8) 0.0255(7) 0.0042(6) -0.0005(6) 0.0038(6)
C17 0.0231(7) 0.0207(6) 0.0257(7) -0.0030(5) 0.0134(6) 0.0005(5)
C18 0.0266(7) 0.0256(7) 0.0141(6) -0.0047(5) 0.0062(5) -0.0061(6)
C19 0.0317(8) 0.0212(7) 0.0240(7) -0.0042(5) 0.0117(6) -0.0122(6)
C20 0.0313(8) 0.0234(7) 0.0247(7) 0.0079(6) 0.0092(6) -0.0002(6)
C21 0.0139(5) 0.0135(5) 0.0125(5) -0.0012(4) 0.0038(4) 0.0001(4)
C22 0.0218(6) 0.0132(5) 0.0129(5) -0.0028(4) 0.0047(5) -0.0025(5)
C23 0.0202(6) 0.0140(5) 0.0117(5) -0.0029(4) 0.0041(4) -0.0037(5)
C24 0.0146(5) 0.0176(6) 0.0202(6) -0.0017(5) 0.0057(5) 0.0036(5)
C25 0.0179(6) 0.0286(7) 0.0199(6) 0.0019(6) 0.0035(5) 0.0059(5)
C26 0.0234(7) 0.0257(7) 0.0246(7) 0.0000(6) 0.0125(6) 0.0081(6)
C27 0.0145(5) 0.0157(6) 0.0174(6) -0.0009(5) 0.0008(5) 0.0007(4)
C28 0.0166(6) 0.0230(7) 0.0289(7) -0.0030(6) 0.0063(5) -0.0005(5)
C29 0.0244(7) 0.0261(7) 0.0190(6) 0.0036(5) -0.0034(5) -0.0016(6)
C30 0.0310(7) 0.0125(6) 0.0218(7) -0.0029(5) 0.0076(6) -0.0002(5)
C31 0.0233(7) 0.0200(6) 0.0198(6) -0.0036(5) 0.0019(5) -0.0068(5)
F12_1 0.0176(4) 0.0187(4) 0.0285(5) 0.0011(3) 0.0033(3) 0.0052(3)
F13_1 0.0322(5) 0.0166(4) 0.0331(5) 0.0077(4) -0.0030(4) 0.0086(4)
F14_1 0.0411(6) 0.0220(4) 0.0245(5) 0.0137(4) 0.0037(4) -0.0022(4)
F15_1 0.0224(4) 0.0311(5) 0.0198(4) 0.0061(4) 0.0061(3) -0.0026(4)
F16_1 0.0151(4) 0.0183(4) 0.0220(4) 0.0054(3) 0.0029(3) 0.0043(3)
F22_1 0.0174(4) 0.0279(5) 0.0305(5) -0.0084(4) 0.0064(3) -0.0003(3)
F23_1 0.0329(5) 0.0312(5) 0.0299(5) -0.0061(4) 0.0165(4) 0.0053(4)
F24_1 0.0450(6) 0.0240(4) 0.0144(4) -0.0054(3) 0.0030(4) 0.0037(4)
F25_1 0.0258(4) 0.0286(5) 0.0219(4) -0.0054(4) -0.0073(3) 0.0000(4)
F26_1 0.0150(4) 0.0221(4) 0.0216(4) -0.0027(3) 0.0005(3) 0.0017(3)
F32_1 0.0210(4) 0.0184(4) 0.0162(4) 0.0029(3) -0.0030(3) -0.0009(3)
F33_1 0.0216(4) 0.0270(5) 0.0261(5) -0.0052(4) -0.0076(3) 0.0002(4)
F34_1 0.0189(4) 0.0321(5) 0.0469(6) -0.0128(5) 0.0060(4) -0.0106(4)
F35_1 0.0300(5) 0.0262(5) 0.0389(5) -0.0004(4) 0.0179(4) -0.0092(4)
F36_1 0.0278(4) 0.0245(4) 0.0182(4) 0.0032(3) 0.0061(3) -0.0037(4)
F42_1 0.0221(4) 0.0199(4) 0.0114(3) 0.0009(3) 0.0001(3) 0.0016(3)
F43_1 0.0238(4) 0.0195(4) 0.0225(4) -0.0076(3) 0.0083(3) -0.0010(3)
F44_1 0.0289(5) 0.0145(4) 0.0361(5) -0.0008(4) 0.0034(4) 0.0100(3)
F45_1 0.0371(5) 0.0188(4) 0.0215(4) 0.0077(3) -0.0044(4) 0.0066(4)
F46_1 0.0338(5) 0.0178(4) 0.0114(3) 0.0009(3) 0.0026(3) 0.0045(3)
C11_1 0.0144(5) 0.0125(5) 0.0133(5) 0.0008(4) -0.0010(4) 0.0001(4)
C12_1 0.0160(6) 0.0143(5) 0.0168(6) 0.0002(4) -0.0010(5) 0.0014(4)
C13_1 0.0241(7) 0.0124(6) 0.0201(6) 0.0021(5) -0.0049(5) 0.0027(5)
C14_1 0.0265(7) 0.0155(6) 0.0156(6) 0.0050(5) -0.0027(5) -0.0037(5)
C15_1 0.0187(6) 0.0184(6) 0.0143(6) 0.0015(5) 0.0007(5) -0.0028(5)
C16_1 0.0163(6) 0.0137(5) 0.0139(5) 0.0014(4) -0.0009(4) 0.0006(4)
C21_1 0.0183(6) 0.0122(5) 0.0149(5) 0.0013(4) 0.0026(5) 0.0019(4)
C22_1 0.0180(6) 0.0160(6) 0.0194(6) -0.0001(5) 0.0037(5) 0.0013(5)
C23_1 0.0268(7) 0.0163(6) 0.0193(6) 0.0008(5) 0.0088(5) 0.0037(5)
C24_1 0.0330(7) 0.0137(6) 0.0124(6) 0.0010(4) 0.0024(5) 0.0042(5)
C25_1 0.0230(6) 0.0144(6) 0.0154(6) 0.0021(5) -0.0025(5) 0.0014(5)
C26_1 0.0187(6) 0.0132(5) 0.0148(6) 0.0022(4) 0.0016(5) 0.0030(5)
C31_1 0.0146(5) 0.0124(5) 0.0168(6) -0.0007(4) 0.0026(4) 0.0026(4)
C32_1 0.0157(6) 0.0125(5) 0.0199(6) -0.0008(5) 0.0020(5) 0.0029(4)
C33_1 0.0150(6) 0.0179(6) 0.0233(7) -0.0053(5) -0.0017(5) 0.0031(5)
C34_1 0.0139(6) 0.0190(6) 0.0338(8) -0.0086(6) 0.0052(5) -0.0023(5)
C35_1 0.0210(7) 0.0167(6) 0.0310(8) -0.0026(5) 0.0124(6) -0.0018(5)
C36_1 0.0186(6) 0.0167(6) 0.0189(6) -0.0012(5) 0.0054(5) 0.0004(5)
C41_1 0.0136(5) 0.0124(5) 0.0134(5) 0.0002(4) 0.0009(4) 0.0002(4)
C42_1 0.0143(5) 0.0141(5) 0.0138(5) 0.0013(4) 0.0006(4) -0.0005(4)
C43_1 0.0146(5) 0.0137(5) 0.0184(6) -0.0041(4) 0.0043(5) -0.0014(4)
C44_1 0.0150(6) 0.0112(5) 0.0262(7) -0.0004(5) 0.0017(5) 0.0019(4)
C45_1 0.0189(6) 0.0138(5) 0.0177(6) 0.0041(5) -0.0018(5) 0.0014(5)
C46_1 0.0180(6) 0.0137(5) 0.0130(5) 0.0000(4) 0.0015(4) 0.0000(4)
B1_1 0.0140(6) 0.0138(6) 0.0133(6) 0.0002(5) 0.0017(5) 0.0017(5)

loop_
_atom_type_symbol
_atom_type_description
_atom_type_scat_dispersion_real
_atom_type_scat_dispersion_imag
_atom_type_scat_source
C C 0.0033 0.0016 'International Tables Vol C Tables 4.2.6.8 and 6.1.1.4'
H H 0.0000 0.0000 'International Tables Vol C Tables 4.2.6.8 and 6.1.1.4'
Al Al 0.0645 0.0514 'International Tables Vol C Tables 4.2.6.8 and 6.1.1.4'
B B 0.0013 0.0007 'International Tables Vol C Tables 4.2.6.8 and 6.1.1.4'
Br Br -0.2901 2.4595 'International Tables Vol C Tables 4.2.6.8 and 6.1.1.4'
F F 0.0171 0.0103 'International Tables Vol C Tables 4.2.6.8 and 6.1.1.4'
N N 0.0061 0.0033 'International Tables Vol C Tables 4.2.6.8 and 6.1.1.4'

loop_
_geom_angle_atom_site_label_1
_geom_angle_atom_site_label_2
_geom_angle_atom_site_label_3
_geom_angle
_geom_angle_site_symmetry_1
_geom_angle_site_symmetry_3
_geom_angle_publ_flag
C21 Al1 C1 117.12(5) . . ?
C21 Al1 Br1 105.91(4) . . ?
C1 Al1 Br1 113.62(4) . . ?
C21 Al1 Br2 113.63(4) . . ?
C1 Al1 Br2 99.47(4) . . ?
Br1 Al1 Br2 106.787(18) . . ?
C1 N1 C5 127.08(11) . . ?
C1 N1 C4 114.34(11) . . ?
C5 N1 C4 118.53(10) . . ?
C21 N2 C22 110.34(11) . . ?
C21 N2 C24 123.90(11) . . ?
C22 N2 C24 125.75(11) . . ?
C21 N3 C23 110.52(11) . . ?
C21 N3 C27 123.75(11) . . ?
C23 N3 C27 125.71(11) . . ?
N1 C1 C2 109.69(11) . . ?
N1 C1 Al1 131.24(10) . . ?
C2 C1 Al1 118.53(9) . . ?
C1 C2 C17 113.93(11) . . ?
C1 C2 C3 103.48(10) . . ?
C17 C2 C3 111.35(11) . . ?
C1 C2 C18 106.42(11) . . ?
C17 C2 C18 108.41(11) . . ?
C3 C2 C18 113.20(12) . . ?
C4 C3 C2 106.93(11) . . ?
C19 C4 C3 112.00(12) . . ?
C19 C4 C20 108.59(13) . . ?
C3 C4 C20 113.72(12) . . ?
C19 C4 N1 110.70(11) . . ?
C3 C4 N1 100.84(10) . . ?
C20 C4 N1 110.85(11) . . ?
C6 C5 C10 121.59(12) . . ?
C6 C5 N1 119.54(12) . . ?
C10 C5 N1 118.74(11) . . ?
C7 C6 C5 117.48(12) . . ?
C7 C6 C11 116.28(12) . . ?
C5 C6 C11 126.07(12) . . ?
C8 C7 C6 121.73(13) . . ?
C9 C8 C7 119.68(13) . . ?
C8 C9 C10 121.95(14) . . ?
C9 C10 C5 117.51(12) . . ?
C9 C10 C14 116.42(12) . . ?
C5 C10 C14 125.92(12) . . ?
C6 C11 C12 112.89(12) . . ?
C6 C11 C13 109.59(11) . . ?
C12 C11 C13 107.74(12) . . ?
C10 C14 C15 109.73(12) . . ?
C10 C14 C16 113.24(12) . . ?
C15 C14 C16 108.04(12) . . ?
N3 C21 N2 105.19(11) . . ?
N3 C21 Al1 124.16(9) . . ?
N2 C21 Al1 128.18(9) . . ?
C23 C22 N2 107.11(11) . . ?
C23 C22 C30 126.78(13) . . ?
N2 C22 C30 125.95(13) . . ?
C22 C23 N3 106.80(11) . . ?
C22 C23 C31 127.68(12) . . ?
N3 C23 C31 125.39(12) . . ?
N2 C24 C25 111.55(11) . . ?
N2 C24 C26 112.05(12) . . ?
C25 C24 C26 113.67(12) . . ?
N3 C27 C28 111.57(11) . . ?
N3 C27 C29 111.62(11) . . ?
C28 C27 C29 112.59(12) . . ?
C16_1 C11_1 C12_1 113.49(12) . . ?
C16_1 C11_1 B1_1 127.48(11) . . ?
C12_1 C11_1 B1_1 119.03(12) . . ?
F12_1 C12_1 C13_1 116.12(12) . . ?
F12_1 C12_1 C11_1 119.17(12) . . ?
C13_1 C12_1 C11_1 124.68(13) . . ?
F13_1 C13_1 C14_1 120.05(13) . . ?
F13_1 C13_1 C12_1 121.10(14) . . ?
C14_1 C13_1 C12_1 118.84(13) . . ?
F14_1 C14_1 C13_1 120.67(13) . . ?
F14_1 C14_1 C15_1 120.04(14) . . ?
C13_1 C14_1 C15_1 119.29(13) . . ?
F15_1 C15_1 C14_1 119.30(12) . . ?
F15_1 C15_1 C16_1 120.84(12) . . ?
C14_1 C15_1 C16_1 119.85(13) . . ?
F16_1 C16_1 C15_1 114.90(12) . . ?
F16_1 C16_1 C11_1 121.46(11) . . ?
C15_1 C16_1 C11_1 123.63(12) . . ?
C22_1 C21_1 C26_1 113.35(12) . . ?
C22_1 C21_1 B1_1 127.69(12) . . ?
C26_1 C21_1 B1_1 118.64(11) . . ?
F22_1 C22_1 C21_1 121.30(12) . . ?
F22_1 C22_1 C23_1 114.74(12) . . ?
C21_1 C22_1 C23_1 123.95(13) . . ?
F23_1 C23_1 C24_1 119.69(13) . . ?
F23_1 C23_1 C22_1 120.63(14) . . ?
C24_1 C23_1 C22_1 119.68(13) . . ?
F24_1 C24_1 C23_1 120.64(14) . . ?
F24_1 C24_1 C25_1 120.29(14) . . ?
C23_1 C24_1 C25_1 119.06(13) . . ?
F25_1 C25_1 C24_1 119.55(13) . . ?
F25_1 C25_1 C26_1 121.25(13) . . ?
C24_1 C25_1 C26_1 119.20(13) . . ?
F26_1 C26_1 C25_1 116.32(12) . . ?
F26_1 C26_1 C21_1 118.95(12) . . ?
C25_1 C26_1 C21_1 124.73(13) . . ?
C36_1 C31_1 C32_1 113.06(12) . . ?
C36_1 C31_1 B1_1 118.98(11) . . ?
C32_1 C31_1 B1_1 127.37(12) . . ?
F32_1 C32_1 C33_1 114.75(12) . . ?
F32_1 C32_1 C31_1 121.30(12) . . ?
C33_1 C32_1 C31_1 123.94(13) . . ?
F33_1 C33_1 C34_1 119.69(13) . . ?
F33_1 C33_1 C32_1 120.13(13) . . ?
C34_1 C33_1 C32_1 120.15(13) . . ?
F34_1 C34_1 C33_1 120.67(14) . . ?
F34_1 C34_1 C35_1 120.69(14) . . ?
C33_1 C34_1 C35_1 118.59(13) . . ?
F35_1 C35_1 C36_1 120.61(14) . . ?
F35_1 C35_1 C34_1 120.19(13) . . ?
C36_1 C35_1 C34_1 119.18(14) . . ?
F36_1 C36_1 C35_1 115.64(13) . . ?
F36_1 C36_1 C31_1 119.30(12) . . ?
C35_1 C36_1 C31_1 125.06(13) . . ?
C46_1 C41_1 C42_1 113.34(11) . . ?
C46_1 C41_1 B1_1 126.34(11) . . ?
C42_1 C41_1 B1_1 119.77(11) . . ?
F42_1 C42_1 C43_1 115.86(11) . . ?
F42_1 C42_1 C41_1 119.50(11) . . ?
C43_1 C42_1 C41_1 124.64(12) . . ?
F43_1 C43_1 C44_1 119.99(12) . . ?
F43_1 C43_1 C42_1 121.01(12) . . ?
C44_1 C43_1 C42_1 119.00(12) . . ?
F44_1 C44_1 C43_1 120.72(13) . . ?
F44_1 C44_1 C45_1 120.07(12) . . ?
C43_1 C44_1 C45_1 119.19(12) . . ?
F45_1 C45_1 C44_1 119.13(12) . . ?
F45_1 C45_1 C46_1 120.93(12) . . ?
C44_1 C45_1 C46_1 119.94(12) . . ?
F46_1 C46_1 C45_1 114.96(11) . . ?
F46_1 C46_1 C41_1 121.21(11) . . ?
C45_1 C46_1 C41_1 123.82(12) . . ?
C11_1 B1_1 C21_1 103.94(10) . . ?
C11_1 B1_1 C41_1 112.87(10) . . ?
C21_1 B1_1 C41_1 114.26(10) . . ?
C11_1 B1_1 C31_1 113.03(10) . . ?
C21_1 B1_1 C31_1 113.26(11) . . ?
C41_1 B1_1 C31_1 99.89(10) . . ?

loop_
_geom_bond_atom_site_label_1
_geom_bond_atom_site_label_2
_geom_bond_distance
_geom_bond_site_symmetry_2
_geom_bond_publ_flag
Br1 Al1 2.2824(4) . ?
Br2 Al1 2.2934(5) . ?
Al1 C21 2.0471(13) . ?
Al1 C1 2.0549(13) . ?
N1 C1 1.3042(17) . ?
N1 C5 1.4692(17) . ?
N1 C4 1.5474(17) . ?
N2 C21 1.3625(16) . ?
N2 C22 1.3863(17) . ?
N2 C24 1.4856(17) . ?
N3 C21 1.3618(16) . ?
N3 C23 1.3871(16) . ?
N3 C27 1.4814(17) . ?
C1 C2 1.5243(18) . ?
C2 C17 1.533(2) . ?
C2 C3 1.5338(19) . ?
C2 C18 1.540(2) . ?
C3 C4 1.526(2) . ?
C4 C19 1.522(2) . ?
C4 C20 1.527(2) . ?
C5 C6 1.4116(18) . ?
C5 C10 1.4122(19) . ?
C6 C7 1.4001(19) . ?
C6 C11 1.5216(19) . ?
C7 C8 1.379(2) . ?
C8 C9 1.376(2) . ?
C9 C10 1.3962(19) . ?
C10 C14 1.524(2) . ?
C11 C12 1.539(2) . ?
C11 C13 1.539(2) . ?
C14 C15 1.537(2) . ?
C14 C16 1.541(2) . ?
C22 C23 1.3551(19) . ?
C22 C30 1.4924(19) . ?
C23 C31 1.4942(19) . ?
C24 C25 1.521(2) . ?
C24 C26 1.5268(19) . ?
C27 C28 1.525(2) . ?
C27 C29 1.530(2) . ?
F12_1 C12_1 1.3504(16) . ?
F13_1 C13_1 1.3446(16) . ?
F14_1 C14_1 1.3405(16) . ?
F15_1 C15_1 1.3407(17) . ?
F16_1 C16_1 1.3491(15) . ?
F22_1 C22_1 1.3520(16) . ?
F23_1 C23_1 1.3435(17) . ?
F24_1 C24_1 1.3433(16) . ?
F25_1 C25_1 1.3431(17) . ?
F26_1 C26_1 1.3516(16) . ?
F32_1 C32_1 1.3507(16) . ?
F33_1 C33_1 1.3475(17) . ?
F34_1 C34_1 1.3397(16) . ?
F35_1 C35_1 1.3448(17) . ?
F36_1 C36_1 1.3512(16) . ?
F42_1 C42_1 1.3495(15) . ?
F43_1 C43_1 1.3445(15) . ?
F44_1 C44_1 1.3405(15) . ?
F45_1 C45_1 1.3464(15) . ?
F46_1 C46_1 1.3497(15) . ?
C11_1 C16_1 1.3890(19) . ?
C11_1 C12_1 1.3924(18) . ?
C11_1 B1_1 1.6468(19) . ?
C12_1 C13_1 1.383(2) . ?
C13_1 C14_1 1.374(2) . ?
C14_1 C15_1 1.377(2) . ?
C15_1 C16_1 1.3833(18) . ?
C21_1 C22_1 1.3867(19) . ?
C21_1 C26_1 1.3944(19) . ?
C21_1 B1_1 1.6508(19) . ?
C22_1 C23_1 1.390(2) . ?
C23_1 C24_1 1.375(2) . ?
C24_1 C25_1 1.378(2) . ?
C25_1 C26_1 1.3789(19) . ?
C31_1 C36_1 1.3890(19) . ?
C31_1 C32_1 1.3896(18) . ?
C31_1 B1_1 1.659(2) . ?
C32_1 C33_1 1.3867(19) . ?
C33_1 C34_1 1.373(2) . ?
C34_1 C35_1 1.381(2) . ?
C35_1 C36_1 1.380(2) . ?
C41_1 C46_1 1.3881(18) . ?
C41_1 C42_1 1.3960(18) . ?
C41_1 B1_1 1.6547(19) . ?
C42_1 C43_1 1.3811(18) . ?
C43_1 C44_1 1.3742(19) . ?
C44_1 C45_1 1.374(2) . ?
C45_1 C46_1 1.3827(18) . ?
